data_4088116
loop_
_publ_author_name
'Crossley, Daniel L.'
'Cid, Jessica'
'Curless, Liam D.'
'Turner, Michael L.'
'Ingleson, Michael J.'

_publ_section_title
;
 Facile Arylation of Four-Coordinate Boron Halides by Borenium Cation
 Mediated Boro-desilylation and -destannylation.
;
_journal_issue 24
_journal_name_full Organometallics
_journal_page_first 5767
_journal_page_last 5774
_journal_paper_doi 10.1021/acs.organomet.5b00857
_journal_volume 34
_journal_year 2015
_chemical_formula_moiety 'C11 H8 B Cl N, Al Cl4'
_chemical_formula_sum 'C11 H8 Al B Cl5 N'
_chemical_formula_weight 369.22
_space_group_crystal_system monoclinic
_space_group_IT_number 14
_space_group_name_Hall '-P 2ybc'
_space_group_name_H-M_alt 'P 1 21/c 1'
_atom_sites_solution_hydrogens geom
_atom_sites_solution_primary direct
_atom_sites_solution_secondary difmap
_audit_creation_date 2015-09-04
_audit_creation_method
;
Olex2 1.2
(compiled 2015.01.26 svn.r3150 for OlexSys, GUI svn.r4998)
;
_cell_angle_alpha 90.00
_cell_angle_beta 98.563(5)
_cell_angle_gamma 90.00
_cell_formula_units_Z 4
_cell_length_a 7.8789(4)
_cell_length_b 14.6037(10)
_cell_length_c 13.5927(9)
_cell_measurement_temperature 293(2)
_cell_volume 1546.56(17)
_computing_molecular_graphics 'Olex2 (Dolomanov et al., 2009)'
_computing_publication_material 'Olex2 (Dolomanov et al., 2009)'
_computing_structure_refinement 'XL (Sheldrick, 2008)'
_computing_structure_solution 'XS (Sheldrick, 2008)'
_diffrn_ambient_temperature 293(2)
_diffrn_measured_fraction_theta_full 0.962
_diffrn_measured_fraction_theta_max 0.955
_diffrn_measurement_device_type 'multiwire proportional'
_diffrn_measurement_method 'phi and omega scans'
_diffrn_radiation_monochromator graphite
_diffrn_radiation_type MoK\a
_diffrn_radiation_wavelength 0.71073
_diffrn_reflns_av_R_equivalents 0.1793
_diffrn_reflns_av_unetI/netI 0.3258
_diffrn_reflns_limit_h_max 8
_diffrn_reflns_limit_h_min -9
_diffrn_reflns_limit_k_max 18
_diffrn_reflns_limit_k_min -17
_diffrn_reflns_limit_l_max 16
_diffrn_reflns_limit_l_min -15
_diffrn_reflns_number 5635
_diffrn_reflns_theta_full 25.00
_diffrn_reflns_theta_max 26.37
_diffrn_reflns_theta_min 3.34
_diffrn_source 'fine-focus sealed tube'
_exptl_absorpt_coefficient_mu 0.977
_exptl_absorpt_correction_type none
_exptl_crystal_colour 'clear yellowish orange'
_exptl_crystal_colour_lustre clear
_exptl_crystal_colour_modifier yellowish
_exptl_crystal_colour_primary orange
_exptl_crystal_density_diffrn 1.586
_exptl_crystal_density_method 'not measured'
_exptl_crystal_description block
_exptl_crystal_F_000 736
_exptl_crystal_preparation 'Cooled saturated DCM solution to 2 degrees'
_exptl_crystal_recrystallization_method 'Cooled saturated, DCM, solution to 2 degrees'
_exptl_crystal_size_max 0.2
_exptl_crystal_size_mid 0.2
_exptl_crystal_size_min 0.1
_refine_diff_density_max 0.793
_refine_diff_density_min -0.711
_refine_diff_density_rms 0.174
_refine_ls_extinction_method none
_refine_ls_goodness_of_fit_ref 0.868
_refine_ls_hydrogen_treatment constr
_refine_ls_matrix_type full
_refine_ls_number_parameters 172
_refine_ls_number_reflns 3016
_refine_ls_number_restraints 0
_refine_ls_restrained_S_all 0.868
_refine_ls_R_factor_all 0.2033
_refine_ls_R_factor_gt 0.0727
_refine_ls_shift/su_max 0.000
_refine_ls_shift/su_mean 0.000
_refine_ls_structure_factor_coef Fsqd
_refine_ls_weighting_details 'calc w=1/[\s^2^(Fo^2^)+(0.0100P)^2^+0.0000P] where P=(Fo^2^+2Fc^2^)/3'
_refine_ls_weighting_scheme calc
_refine_ls_wR_factor_gt 0.1453
_refine_ls_wR_factor_ref 0.2019
_reflns_number_gt 1234
_reflns_number_total 3016
_reflns_threshold_expression >2sigma(I)
_cod_data_source_file om5b00857_si_002.cif
_cod_data_source_block amji311red
_cod_database_code 4088116
_olex2_refinement_description
;
1. Fixed Uiso
 At 1.2 times of:
  All C(H) groups
2.a Aromatic/amide H refined with riding coordinates:
 C6(H6), C11(H11), C13(H13), C14(H14), C15(H15), C19(H19), C24(H24), C26(H26)
;
_olex2_submission_special_instructions 'No special instructions were received'

loop_
_space_group_symop_id
_space_group_symop_operation_xyz
1 'x, y, z'
2 '-x, y+1/2, -z+1/2'
3 '-x, -y, -z'
4 'x, -y-1/2, z-1/2'

loop_
_atom_site_label
_atom_site_type_symbol
_atom_site_fract_x
_atom_site_fract_y
_atom_site_fract_z
_atom_site_U_iso_or_equiv
_atom_site_adp_type
_atom_site_occupancy
_atom_site_calc_flag
_atom_site_refinement_flags_posn
Cl1 Cl 0.7676(2) 0.51828(15) 0.41279(13) 0.0406(5) Uani 1 d .
N5 N 0.8179(6) 0.4380(4) 0.2314(4) 0.0295(14) Uani 1 d .
C1 C 1.0612(7) 0.5313(5) 0.2987(4) 0.0303(17) Uani 1 d .
C6 C 0.9042(7) 0.3840(6) 0.0814(5) 0.0341(18) Uani 1 d .
H6 H 0.9839 0.3805 0.0375 0.041 Uiso 1 calc R
C7 C 1.0855(7) 0.4906(5) 0.2082(4) 0.0294(16) Uani 1 d .
C8 C 0.9399(7) 0.4342(5) 0.1672(4) 0.0276(15) Uani 1 d .
C11 C 0.6305(7) 0.3447(6) 0.1248(5) 0.039(2) Uani 1 d .
H11 H 0.5244 0.3162 0.1090 0.047 Uiso 1 calc R
C13 C 0.7512(8) 0.3392(6) 0.0608(5) 0.0351(18) Uani 1 d .
H13 H 0.7278 0.3045 0.0030 0.042 Uiso 1 calc R
C14 C 1.1854(7) 0.5883(6) 0.3496(5) 0.0386(19) Uani 1 d .
H14 H 1.1703 0.6143 0.4101 0.046 Uiso 1 calc R
C15 C 1.2350(7) 0.5084(5) 0.1676(5) 0.0320(17) Uani 1 d .
H15 H 1.2524 0.4825 0.1074 0.038 Uiso 1 calc R
C19 C 0.6695(7) 0.3928(6) 0.2118(5) 0.0358(18) Uani 1 d .
H19 H 0.5923 0.3940 0.2573 0.043 Uiso 1 calc R
C24 C 1.3555(7) 0.5654(6) 0.2194(5) 0.0394(19) Uani 1 d .
H24 H 1.4561 0.5771 0.1935 0.047 Uiso 1 calc R
C26 C 1.3334(8) 0.6055(6) 0.3075(5) 0.042(2) Uani 1 d .
H26 H 1.4174 0.6445 0.3395 0.051 Uiso 1 calc R
B23 B 0.8878(8) 0.4976(6) 0.3204(5) 0.0304(19) Uani 1 d .
Cl2 Cl 0.28615(18) 0.11554(14) 0.42835(12) 0.0367(5) Uani 1 d .
Cl6 Cl -0.00185(19) 0.29561(16) 0.40160(13) 0.0455(6) Uani 1 d .
Cl7 Cl 0.2382(2) 0.24377(16) 0.21073(12) 0.0422(5) Uani 1 d .
Cl10 Cl 0.4431(2) 0.33774(15) 0.43159(13) 0.0420(5) Uani 1 d .
Al1 Al 0.2403(2) 0.24971(16) 0.36738(14) 0.0290(5) Uani 1 d .

loop_
_atom_site_aniso_label
_atom_site_aniso_U_11
_atom_site_aniso_U_22
_atom_site_aniso_U_33
_atom_site_aniso_U_23
_atom_site_aniso_U_13
_atom_site_aniso_U_12
Cl1 0.0406(8) 0.0459(13) 0.0407(10) -0.0035(10) 0.0235(6) 0.0013(11)
N5 0.029(2) 0.028(4) 0.035(3) 0.005(3) 0.0146(19) 0.001(3)
C1 0.030(3) 0.033(5) 0.029(4) -0.005(4) 0.013(2) 0.003(4)
C6 0.034(3) 0.039(5) 0.031(3) -0.004(4) 0.013(2) 0.010(4)
C7 0.027(3) 0.030(4) 0.034(4) 0.000(4) 0.012(2) 0.007(4)
C8 0.028(3) 0.027(4) 0.030(4) 0.010(4) 0.013(2) 0.011(4)
C11 0.026(3) 0.050(6) 0.042(4) 0.005(4) 0.005(3) 0.000(4)
C13 0.038(3) 0.033(5) 0.034(4) -0.011(4) 0.003(3) -0.004(4)
C14 0.040(3) 0.045(5) 0.032(4) -0.008(4) 0.011(3) -0.003(5)
C15 0.035(3) 0.030(4) 0.035(4) 0.001(4) 0.015(2) -0.001(4)
C19 0.026(3) 0.036(5) 0.047(4) 0.016(4) 0.009(3) -0.004(4)
C24 0.026(3) 0.047(5) 0.048(4) -0.004(5) 0.015(3) 0.000(5)
C26 0.032(3) 0.041(5) 0.054(5) -0.003(5) 0.008(3) -0.008(5)
B23 0.033(3) 0.033(5) 0.027(4) 0.002(4) 0.009(3) 0.003(5)
Cl2 0.0362(7) 0.0342(12) 0.0421(10) 0.0015(10) 0.0141(6) 0.0003(11)
Cl6 0.0345(7) 0.0544(14) 0.0528(12) 0.0112(12) 0.0233(7) 0.0113(12)
Cl7 0.0453(8) 0.0523(14) 0.0311(9) 0.0013(10) 0.0131(6) 0.0009(12)
Cl10 0.0399(8) 0.0441(13) 0.0445(10) -0.0048(11) 0.0144(7) -0.0078(11)
Al1 0.0263(8) 0.0295(13) 0.0334(11) 0.0000(11) 0.0119(7) 0.0019(12)

loop_
_atom_type_symbol
_atom_type_description
_atom_type_scat_dispersion_real
_atom_type_scat_dispersion_imag
_atom_type_scat_source
C C 0.0033 0.0016 'International Tables Vol C Tables 4.2.6.8 and 6.1.1.4'
H H 0.0000 0.0000 'International Tables Vol C Tables 4.2.6.8 and 6.1.1.4'
Al Al 0.0645 0.0514 'International Tables Vol C Tables 4.2.6.8 and 6.1.1.4'
B B 0.0013 0.0007 'International Tables Vol C Tables 4.2.6.8 and 6.1.1.4'
Cl Cl 0.1484 0.1585 'International Tables Vol C Tables 4.2.6.8 and 6.1.1.4'
N N 0.0061 0.0033 'International Tables Vol C Tables 4.2.6.8 and 6.1.1.4'

loop_
_geom_angle_atom_site_label_1
_geom_angle_atom_site_label_2
_geom_angle_atom_site_label_3
_geom_angle
C8 N5 B23 108.6(5)
C19 N5 C8 121.5(6)
C19 N5 B23 129.9(5)
C7 C1 B23 106.0(6)
C14 C1 C7 120.8(6)
C14 C1 B23 133.1(6)
C8 C6 H6 120.2
C13 C6 H6 120.2
C13 C6 C8 119.7(6)
C1 C7 C8 111.9(5)
C15 C7 C1 119.9(6)
C15 C7 C8 128.1(6)
N5 C8 C7 108.4(5)
C6 C8 N5 118.7(6)
C6 C8 C7 132.8(5)
C13 C11 H11 120.5
C19 C11 H11 120.5
C19 C11 C13 119.1(6)
C6 C13 C11 120.8(6)
C6 C13 H13 119.6
C11 C13 H13 119.6
C1 C14 H14 120.9
C1 C14 C26 118.3(6)
C26 C14 H14 120.9
C7 C15 H15 121.0
C24 C15 C7 118.0(6)
C24 C15 H15 121.0
N5 C19 C11 120.2(6)
N5 C19 H19 119.9
C11 C19 H19 119.9
C15 C24 H24 118.7
C26 C24 C15 122.7(6)
C26 C24 H24 118.7
C14 C26 H26 119.9
C24 C26 C14 120.3(7)
C24 C26 H26 119.9
N5 B23 Cl1 120.7(5)
C1 B23 Cl1 134.2(6)
C1 B23 N5 105.0(5)
Cl2 Al1 Cl6 107.92(11)
Cl7 Al1 Cl2 109.04(12)
Cl7 Al1 Cl6 110.86(10)
Cl7 Al1 Cl10 109.12(10)
Cl10 Al1 Cl2 108.71(11)
Cl10 Al1 Cl6 111.13(12)

loop_
_geom_bond_atom_site_label_1
_geom_bond_atom_site_label_2
_geom_bond_distance
Cl1 B23 1.708(7)
N5 C8 1.392(7)
N5 C19 1.335(8)
N5 B23 1.525(9)
C1 C7 1.404(9)
C1 C14 1.388(9)
C1 B23 1.522(9)
C6 H6 0.9300
C6 C8 1.370(9)
C6 C13 1.363(9)
C7 C8 1.454(9)
C7 C15 1.398(8)
C11 H11 0.9300
C11 C13 1.384(8)
C11 C19 1.371(9)
C13 H13 0.9300
C14 H14 0.9300
C14 C26 1.396(8)
C15 H15 0.9300
C15 C24 1.375(9)
C19 H19 0.9300
C24 H24 0.9300
C24 C26 1.367(9)
C26 H26 0.9300
Cl2 Al1 2.137(3)
Cl6 Al1 2.138(2)
Cl7 Al1 2.129(2)
Cl10 Al1 2.134(3)

loop_
_geom_torsion_atom_site_label_1
_geom_torsion_atom_site_label_2
_geom_torsion_atom_site_label_3
_geom_torsion_atom_site_label_4
_geom_torsion
C1 C7 C8 N5 0.1(8)
C1 C7 C8 C6 178.3(8)
C1 C7 C15 C24 0.7(11)
C1 C14 C26 C24 -1.3(12)
C7 C1 C14 C26 1.3(11)
C7 C1 B23 Cl1 -178.0(7)
C7 C1 B23 N5 -2.1(8)
C7 C15 C24 C26 -0.8(11)
C8 N5 C19 C11 -3.1(10)
C8 N5 B23 Cl1 178.8(6)
C8 N5 B23 C1 2.2(7)
C8 C6 C13 C11 0.8(11)
C8 C7 C15 C24 179.0(7)
C13 C6 C8 N5 0.1(10)
C13 C6 C8 C7 -178.0(7)
C13 C11 C19 N5 3.9(11)
C14 C1 C7 C8 -179.5(6)
C14 C1 C7 C15 -1.0(11)
C14 C1 B23 Cl1 3.0(14)
C14 C1 B23 N5 178.9(7)
C15 C7 C8 N5 -178.3(7)
C15 C7 C8 C6 -0.1(13)
C15 C24 C26 C14 1.1(12)
C19 N5 C8 C6 1.1(10)
C19 N5 C8 C7 179.6(6)
C19 N5 B23 Cl1 -2.4(11)
C19 N5 B23 C1 -179.0(7)
C19 C11 C13 C6 -2.8(11)
B23 N5 C8 C6 -180.0(6)
B23 N5 C8 C7 -1.5(7)
B23 N5 C19 C11 178.2(7)
B23 C1 C7 C8 1.3(8)
B23 C1 C7 C15 179.9(7)
B23 C1 C14 C26 -179.9(8)
